data_4516289
loop_
_publ_author_name
'Ramos Riesco, Miguel'
'Mart\'inez-Casado, Francisco J.'
'Cheda, Jos\'e A. Rodr\'iguez'
'Redondo Y\'elamos, M. Isabel'
'da Silva, Iv\'an'
'Plivelic, Tom\'as S.'
'L\'opez-Andr\'es, Sol'
'Ferloni, Paolo'

_publ_section_title
;
 New Advances in the One-Dimensional Coordination Polymer Copper(II)
 Alkanoates Series: Monotropic Polymorphism and Mesomorphism
;
_journal_issue 4
_journal_name_full 'Crystal Growth &amp; Design'
_journal_page_first 2005
_journal_paper_doi 10.1021/acs.cgd.5b00182
_journal_volume 15
_journal_year 2015
_chemical_formula_moiety (C20H38Cu1O4)n
_chemical_formula_sum 'C18 H34 Cu O4'
_chemical_formula_weight 377.99
_chemical_name_common 'copper(II) nonanoate'
_chemical_name_systematic
;
 'catena((m3-nonanoato-O,O,O')-(m2-nonanoato-O,O')-copper(ii))'
;
_space_group_IT_number 2
_space_group_name_Hall '-P 1'
_space_group_name_H-M_alt 'P -1'
_symmetry_cell_setting triclinic
_symmetry_space_group_name_H-M 'P -1'
_atom_sites_solution_hydrogens geom
_atom_sites_solution_primary direct
_atom_sites_solution_secondary difmap
_audit_creation_method SHELXL-97
_cell_angle_alpha 91.77(3)
_cell_angle_beta 95.21(3)
_cell_angle_gamma 103.89(3)
_cell_formula_units_Z 2
_cell_length_a 5.1530(10)
_cell_length_b 8.5420(17)
_cell_length_c 24.237(5)
_cell_measurement_temperature 298(2)
_cell_volume 1029.8(4)
_computing_cell_refinement 'DENZO-SMN (Otwinowski & Minor, 1997)'
_computing_data_collection 'CCD Server Software Huber'
_computing_data_reduction DENZO-SMN
_computing_molecular_graphics 'Mercury 1.4.2. and ORTEP-3 (Farrugia, 1997)'
_computing_publication_material 'SHELXL-97 (Sheldrick, 1997)'
_computing_structure_refinement 'SHELXL-97 (Sheldrick, 1997)'
_computing_structure_solution 'SHELXS-97 (Sheldrick, 1990)'
_diffrn_ambient_temperature 298(2)
_diffrn_detector_area_resol_mean 9.77
_diffrn_measured_fraction_theta_full 0.902
_diffrn_measured_fraction_theta_max 0.816
_diffrn_measurement_device_type ADSCq210rCCD-HUBER
_diffrn_measurement_method 'f\ scans'
_diffrn_radiation_monochromator Synchrotron
_diffrn_radiation_source Synchrotron
_diffrn_radiation_type Synchrotron
_diffrn_radiation_wavelength 0.97800
_diffrn_reflns_av_R_equivalents 0.0000
_diffrn_reflns_av_sigmaI/netI 0.0350
_diffrn_reflns_limit_h_max 4
_diffrn_reflns_limit_h_min 0
_diffrn_reflns_limit_k_max 7
_diffrn_reflns_limit_k_min -7
_diffrn_reflns_limit_l_max 21
_diffrn_reflns_limit_l_min -21
_diffrn_reflns_number 1360
_diffrn_reflns_theta_full 25.00
_diffrn_reflns_theta_max 26.60
_diffrn_reflns_theta_min 3.52
_exptl_absorpt_coefficient_mu 1.076
_exptl_absorpt_correction_type none
_exptl_crystal_colour blue
_exptl_crystal_density_diffrn 1.219
_exptl_crystal_density_method 'not measured'
_exptl_crystal_description needle
_exptl_crystal_F_000 406
_exptl_crystal_size_max 0.080
_exptl_crystal_size_mid 0.030
_exptl_crystal_size_min 0.010
_refine_diff_density_max 0.255
_refine_diff_density_min -0.423
_refine_diff_density_rms 0.044
_refine_ls_extinction_coef 0.014(4)
_refine_ls_extinction_expression Fc^*^=kFc[1+0.001xFc^2^\l^3^/sin(2\q)]^-1/4^
_refine_ls_extinction_method SHELXL
_refine_ls_goodness_of_fit_ref 1.063
_refine_ls_hydrogen_treatment mixed
_refine_ls_matrix_type full
_refine_ls_number_parameters 209
_refine_ls_number_reflns 1360
_refine_ls_number_restraints 0
_refine_ls_restrained_S_all 1.063
_refine_ls_R_factor_all 0.0441
_refine_ls_R_factor_gt 0.0411
_refine_ls_shift/su_max 0.000
_refine_ls_shift/su_mean 0.000
_refine_ls_structure_factor_coef Fsqd
_refine_ls_weighting_details 'calc w=1/[\s^2^(Fo^2^)+(0.0850P)^2^+0.3731P] where P=(Fo^2^+2Fc^2^)/3'
_refine_ls_weighting_scheme calc
_refine_ls_wR_factor_gt 0.1135
_refine_ls_wR_factor_ref 0.1162
_reflns_number_gt 1257
_reflns_number_total 1360
_reflns_threshold_expression >2sigma(I)
_cod_data_source_file cg5b00182_si_003.cif
_cod_data_source_block CuC9_SingleXtal
_cod_original_sg_symbol_H-M P-1
_cod_database_code 4516289

loop_
_symmetry_equiv_pos_as_xyz
'x, y, z'
'-x, -y, -z'

loop_
_atom_site_label
_atom_site_type_symbol
_atom_site_fract_x
_atom_site_fract_y
_atom_site_fract_z
_atom_site_U_iso_or_equiv
_atom_site_adp_type
_atom_site_occupancy
_atom_site_symmetry_multiplicity
_atom_site_calc_flag
_atom_site_refinement_flags
Cu1 Cu 0.79039(11) 0.48409(7) 0.02675(3) 0.0799(6) Uani 1 1 d .
O1 O 0.7171(7) 0.2622(5) -0.00095(17) 0.0909(12) Uani 1 1 d .
O2 O 0.9236(8) 0.7106(5) 0.04922(16) 0.0877(11) Uani 1 1 d .
C1 C 0.8595(14) 0.2070(8) -0.0347(3) 0.0871(17) Uani 1 1 d .
C2 C 0.7447(11) 0.0372(7) -0.0576(3) 0.0943(18) Uani 1 1 d .
H2A H 0.7005 -0.0334 -0.0275 0.113 Uiso 1 1 calc R
H2B H 0.8767 0.0009 -0.0774 0.113 Uiso 1 1 calc R
C3 C 0.4912(12) 0.0291(7) -0.0971(3) 0.101(2) Uani 1 1 d .
H3A H 0.3941 -0.0830 -0.1041 0.121 Uiso 1 1 calc R
H3B H 0.3758 0.0849 -0.0791 0.121 Uiso 1 1 calc R
C4 C 0.5483(13) 0.1020(8) -0.1514(3) 0.116(2) Uani 1 1 d .
H4A H 0.6562 0.0424 -0.1701 0.139 Uiso 1 1 calc R
H4B H 0.6543 0.2122 -0.1441 0.139 Uiso 1 1 calc R
C5 C 0.3003(14) 0.1036(9) -0.1901(3) 0.123(2) Uani 1 1 d .
H5A H 0.1849 -0.0049 -0.1939 0.148 Uiso 1 1 calc R
H5B H 0.2027 0.1726 -0.1729 0.148 Uiso 1 1 calc R
C6 C 0.3508(16) 0.1593(10) -0.2465(4) 0.142(3) Uani 1 1 d .
H6A H 0.4332 0.0840 -0.2649 0.170 Uiso 1 1 calc R
H6B H 0.4803 0.2632 -0.2425 0.170 Uiso 1 1 calc R
C7 C 0.1098(17) 0.1765(11) -0.2838(4) 0.152(3) Uani 1 1 d .
H7A H -0.0248 0.0747 -0.2861 0.183 Uiso 1 1 calc R
H7B H 0.0341 0.2572 -0.2667 0.183 Uiso 1 1 calc R
C8 C 0.163(2) 0.2221(13) -0.3406(5) 0.191(4) Uani 1 1 d .
H8A H 0.2296 0.1386 -0.3584 0.229 Uiso 1 1 calc R
H8B H 0.3033 0.3212 -0.3383 0.229 Uiso 1 1 calc R
C9 C -0.076(3) 0.2468(15) -0.3767(5) 0.231(5) Uani 1 1 d .
H9A H -0.0249 0.2742 -0.4130 0.347 Uiso 1 1 calc R
H9B H -0.1400 0.3327 -0.3605 0.347 Uiso 1 1 calc R
H9C H -0.2169 0.1491 -0.3798 0.347 Uiso 1 1 calc R
O3 O 0.3727(7) 0.4616(4) 0.04639(19) 0.0771(11) Uani 1 1 d .
O4 O 1.0084(8) 0.4337(5) 0.09120(15) 0.0870(12) Uani 1 1 d .
C10 C 0.2539(13) 0.4341(6) 0.0901(3) 0.0760(16) Uani 1 1 d .
C11 C 0.4069(11) 0.4014(7) 0.1407(2) 0.0889(18) Uani 1 1 d .
H11A H 0.5641 0.4906 0.1488 0.107 Uiso 1 1 calc R
H11B H 0.4700 0.3054 0.1332 0.107 Uiso 1 1 calc R
C12 C 0.2601(12) 0.3772(8) 0.1915(3) 0.0997(19) Uani 1 1 d .
H12A H 0.1000 0.2898 0.1837 0.120 Uiso 1 1 calc R
H12B H 0.2033 0.4745 0.2005 0.120 Uiso 1 1 calc R
C13 C 0.4291(13) 0.3382(8) 0.2415(3) 0.112(2) Uani 1 1 d .
H13A H 0.4776 0.2379 0.2330 0.135 Uiso 1 1 calc R
H13B H 0.5941 0.4226 0.2478 0.135 Uiso 1 1 calc R
C14 C 0.2932(15) 0.3223(9) 0.2940(3) 0.131(2) Uani 1 1 d .
H14A H 0.1274 0.2387 0.2874 0.157 Uiso 1 1 calc R
H14B H 0.2460 0.4230 0.3025 0.157 Uiso 1 1 calc R
C15 C 0.4579(18) 0.2822(10) 0.3439(3) 0.151(3) Uani 1 1 d .
H15A H 0.4964 0.1784 0.3362 0.181 Uiso 1 1 calc R
H15B H 0.6281 0.3624 0.3492 0.181 Uiso 1 1 calc R
C16 C 0.326(2) 0.2757(13) 0.3969(4) 0.191(4) Uani 1 1 d .
H16A H 0.2883 0.3797 0.4048 0.229 Uiso 1 1 calc R
H16B H 0.1550 0.1958 0.3916 0.229 Uiso 1 1 calc R
C17 C 0.491(3) 0.2347(18) 0.4460(5) 0.240(6) Uani 1 1 d .
H17A H 0.5387 0.1341 0.4375 0.288 Uiso 1 1 calc R
H17B H 0.6564 0.3186 0.4533 0.288 Uiso 1 1 calc R
C18 C 0.344(3) 0.219(2) 0.4966(6) 0.320(8) Uani 1 1 d .
H18A H 0.4578 0.1951 0.5273 0.480 Uiso 1 1 calc R
H18B H 0.1847 0.1325 0.4901 0.480 Uiso 1 1 calc R
H18C H 0.2961 0.3179 0.5050 0.480 Uiso 1 1 calc R

loop_
_atom_site_aniso_label
_atom_site_aniso_U_11
_atom_site_aniso_U_22
_atom_site_aniso_U_33
_atom_site_aniso_U_23
_atom_site_aniso_U_13
_atom_site_aniso_U_12
Cu1 0.0498(7) 0.0999(8) 0.0933(8) 0.0120(5) 0.0113(4) 0.0222(4)
O1 0.064(2) 0.091(3) 0.116(3) 0.007(2) 0.018(2) 0.012(2)
O2 0.051(2) 0.101(3) 0.111(3) -0.002(2) 0.017(2) 0.015(2)
C1 0.060(5) 0.102(6) 0.104(5) 0.013(4) 0.004(4) 0.031(4)
C2 0.066(4) 0.088(5) 0.130(5) -0.003(4) 0.015(4) 0.021(3)
C3 0.072(4) 0.102(4) 0.126(6) 0.004(4) 0.012(4) 0.016(3)
C4 0.086(5) 0.129(5) 0.128(6) -0.005(5) 0.008(4) 0.022(4)
C5 0.106(5) 0.136(6) 0.127(7) 0.007(5) 0.008(5) 0.030(4)
C6 0.116(6) 0.168(7) 0.137(8) 0.010(6) 0.001(5) 0.030(5)
C7 0.129(7) 0.183(8) 0.142(8) 0.020(6) 0.000(6) 0.036(6)
C8 0.165(9) 0.259(12) 0.145(9) 0.044(9) -0.006(7) 0.047(8)
C9 0.207(12) 0.318(15) 0.184(11) 0.042(10) -0.003(9) 0.099(10)
O3 0.048(2) 0.104(3) 0.082(3) 0.017(2) 0.010(2) 0.0224(19)
O4 0.059(3) 0.129(3) 0.082(3) 0.026(2) 0.0136(19) 0.036(2)
C10 0.061(5) 0.085(4) 0.084(5) 0.013(3) 0.010(4) 0.018(3)
C11 0.075(4) 0.118(5) 0.082(5) 0.019(4) 0.009(4) 0.038(3)
C12 0.085(4) 0.121(5) 0.094(5) 0.019(4) 0.008(4) 0.025(4)
C13 0.114(5) 0.143(6) 0.087(5) 0.022(4) 0.013(5) 0.040(4)
C14 0.133(6) 0.163(7) 0.101(6) 0.030(5) 0.008(5) 0.042(5)
C15 0.170(8) 0.186(8) 0.102(7) 0.034(6) 0.017(6) 0.049(6)
C16 0.199(10) 0.265(12) 0.117(9) 0.053(8) 0.015(8) 0.068(8)
C17 0.238(14) 0.376(18) 0.124(10) 0.049(11) 0.023(10) 0.102(12)
C18 0.295(19) 0.51(3) 0.167(12) 0.062(16) 0.033(13) 0.121(18)

loop_
_atom_type_symbol
_atom_type_description
_atom_type_scat_dispersion_real
_atom_type_scat_dispersion_imag
_atom_type_scat_source
C C 0.0033 0.0016 'International Tables Vol C Tables 4.2.6.8 and 6.1.1.4'
H H 0.0000 0.0000 'International Tables Vol C Tables 4.2.6.8 and 6.1.1.4'
O O 0.0106 0.0060 'International Tables Vol C Tables 4.2.6.8 and 6.1.1.4'
Cu Cu 0.3201 1.2651 'International Tables Vol C Tables 4.2.6.8 and 6.1.1.4'

loop_
_geom_angle_atom_site_label_1
_geom_angle_atom_site_label_2
_geom_angle_atom_site_label_3
_geom_angle
_geom_angle_site_symmetry_1
_geom_angle_site_symmetry_3
O4 C10 O3 122.0(5) 1_455 .
O4 C10 C11 119.3(6) 1_455 .
O3 C10 C11 118.7(5) . .
C18 C17 C16 111.8(12) . .
C17 C16 C15 113.8(10) . .
O1 Cu1 O2 169.94(15) . .
O1 Cu1 O4 89.71(16) . .
O2 Cu1 O4 88.50(16) . .
O1 Cu1 O3 88.79(16) . 2_665
O2 Cu1 O3 91.18(15) . 2_665
O4 Cu1 O3 169.58(15) . 2_665
O1 Cu1 O3 93.10(15) . .
O2 Cu1 O3 96.81(14) . .
O4 Cu1 O3 110.10(17) . .
O3 Cu1 O3 80.3(2) 2_665 .
O1 Cu1 Cu1 83.49(13) . 2_765
O2 Cu1 Cu1 86.55(12) . 2_765
O4 Cu1 Cu1 87.40(12) . 2_765
O3 Cu1 Cu1 82.18(12) 2_665 2_765
O3 Cu1 Cu1 162.20(12) . 2_765
C1 O1 Cu1 124.5(4) . .
C10 O3 Cu1 125.9(4) . 2_665
C10 O3 Cu1 134.2(4) . .
Cu1 O3 Cu1 99.7(2) 2_665 .
C1 O2 Cu1 121.8(4) 2_765 .
C10 O4 Cu1 122.4(4) 1_655 .
C10 C11 C12 116.3(5) . .
C1 C2 C3 109.8(4) . .
O2 C1 O1 123.4(6) 2_765 .
O2 C1 C2 120.8(6) 2_765 .
O1 C1 C2 115.7(6) . .
C11 C12 C13 113.0(5) . .
C14 C13 C12 114.4(6) . .
C4 C3 C2 113.5(5) . .
C13 C14 C15 115.0(7) . .
C16 C15 C14 114.5(8) . .
C5 C6 C7 116.6(7) . .
C3 C4 C5 114.7(6) . .
C7 C8 C9 115.1(10) . .
C6 C5 C4 115.8(7) . .
C8 C7 C6 115.5(8) . .

loop_
_geom_bond_atom_site_label_1
_geom_bond_atom_site_label_2
_geom_bond_distance
_geom_bond_site_symmetry_2
C10 O4 1.267(7) 1_455
C10 O3 1.272(7) .
C10 C11 1.467(7) .
C17 C18 1.492(17) .
C17 C16 1.501(13) .
C16 C15 1.505(12) .
Cu1 O1 1.928(4) .
Cu1 O2 1.934(4) .
Cu1 O4 1.960(4) .
Cu1 O3 2.008(4) 2_665
Cu1 O3 2.211(4) .
Cu1 Cu1 2.5828(14) 2_765
O1 C1 1.297(7) .
O3 Cu1 2.008(4) 2_665
O2 C1 1.256(7) 2_765
O4 C10 1.267(7) 1_655
C11 C12 1.498(8) .
C2 C1 1.496(7) .
C2 C3 1.534(7) .
C1 O2 1.256(7) 2_765
C12 C13 1.520(8) .
C13 C14 1.500(9) .
C3 C4 1.496(9) .
C14 C15 1.510(9) .
C6 C5 1.485(10) .
C6 C7 1.508(10) .
C4 C5 1.518(9) .
C8 C7 1.472(12) .
C8 C9 1.506(13) .
